data_2312319
loop_
_publ_author_name
'Gorelik, Tatiana E.'
'Lukat, Peer'
'Kleeberg, Christian'
'Blankenfeldt, Wulf'
'Mueller, Rolf'

_publ_section_title
;
 Molecular replacement for small-molecule crystal structure determination
 from X-ray and electron diffraction data with reduced resolution.
;
_journal_coeditor_code LU5029
_journal_issue 'Pt 6'
_journal_name_full 'Acta crystallographica. Section A, Foundations and advances'
_journal_page_first 504
_journal_page_last 514
_journal_paper_doi 10.1107/S2053273323008458
_journal_volume 79
_journal_year 2023
_chemical_formula_moiety 'C26 H32 Cl N7 O5, 5(H2 O)'
_chemical_formula_sum 'C26 H42 Cl N7 O10'
_chemical_formula_weight 648.11
_chemical_name_common 'BI-3812, pentahydrate'
_chemical_name_systematic
1-(5-chloro-4-((8-methoxy-1-methyl-3-(2-(methylamino)-2-oxoethoxy)-2-oxo-1,2-dihydroquinolin-6-yl)amino)pyrimidin-2-yl)-N,N-dimethylpiperidine-4-carboxamide
_space_group_crystal_system triclinic
_space_group_IT_number 2
_space_group_name_Hall '-P 1'
_space_group_name_H-M_alt 'P -1'
_atom_sites_solution_hydrogens mixed
_audit_creation_date 2023-01-10
_audit_creation_method
;
Olex2 1.5
(compiled 2022.04.07 svn.rca3783a0 for OlexSys, GUI svn.r6498)
;
_cell_angle_alpha 83.865(2)
_cell_angle_beta 75.600(3)
_cell_angle_gamma 80.454(4)
_cell_formula_units_Z 2
_cell_length_a 8.948(2)
_cell_length_b 12.190(2)
_cell_length_c 14.881(2)
_cell_measurement_reflns_used 17627
_cell_measurement_temperature 100.00
_cell_measurement_theta_max 27.821
_cell_measurement_theta_min 1.481
_cell_volume 1546.7(5)
_computing_cell_refinement XDS
_computing_data_reduction XDS
_computing_molecular_graphics 'Olex2 1.5 (Dolomanov et al., 2009)'
_computing_publication_material 'Olex2 1.5 (Dolomanov et al., 2009)'
_computing_structure_refinement 'SHELXL 2018/3 (Sheldrick, 2015)'
_computing_structure_solution 'SHELXD  (Sheldrick, 2008)'
_diffrn_ambient_temperature 100.00
_diffrn_measured_fraction_theta_full 0.903
_diffrn_measured_fraction_theta_max 0.661
_diffrn_measurement_device_type P11
_diffrn_radiation_type synchrotron
_diffrn_radiation_wavelength 0.61992
_diffrn_reflns_av_R_equivalents 0.0325
_diffrn_reflns_av_unetI/netI 0.0171
_diffrn_reflns_Laue_measured_fraction_full 0.903
_diffrn_reflns_Laue_measured_fraction_max 0.661
_diffrn_reflns_limit_h_max 12
_diffrn_reflns_limit_h_min -12
_diffrn_reflns_limit_k_max 15
_diffrn_reflns_limit_k_min -15
_diffrn_reflns_limit_l_max 21
_diffrn_reflns_limit_l_min -21
_diffrn_reflns_number 55502
_diffrn_reflns_point_group_measured_fraction_full 0.903
_diffrn_reflns_point_group_measured_fraction_max 0.661
_diffrn_reflns_theta_full 21.836
_diffrn_reflns_theta_max 27.821
_diffrn_reflns_theta_min 1.481
_diffrn_source synchrotron
_exptl_absorpt_coefficient_mu 0.135
_exptl_absorpt_correction_type none
_exptl_crystal_colour white
_exptl_crystal_density_diffrn 1.392
_exptl_crystal_description platelet
_exptl_crystal_F_000 688
_exptl_crystal_size_max 0.1
_exptl_crystal_size_mid 0.1
_exptl_crystal_size_min 0.05
_refine_diff_density_max 0.398
_refine_diff_density_min -0.549
_refine_diff_density_rms 0.050
_refine_ls_extinction_method none
_refine_ls_goodness_of_fit_ref 1.048
_refine_ls_hydrogen_treatment mixed
_refine_ls_matrix_type full
_refine_ls_number_parameters 480
_refine_ls_number_reflns 7314
_refine_ls_number_restraints 19
_refine_ls_restrained_S_all 1.053
_refine_ls_R_factor_all 0.0433
_refine_ls_R_factor_gt 0.0420
_refine_ls_shift/su_max 0.003
_refine_ls_shift/su_mean 0.000
_refine_ls_structure_factor_coef Fsqd
_refine_ls_weighting_details 'w=1/[\s^2^(Fo^2^)+(0.0753P)^2^+0.4490P] where P=(Fo^2^+2Fc^2^)/3'
_refine_ls_weighting_scheme calc
_refine_ls_wR_factor_gt 0.1193
_refine_ls_wR_factor_ref 0.1211
_reflns_Friedel_coverage 0.000
_reflns_number_gt 6940
_reflns_number_total 7314
_reflns_threshold_expression 'I > 2\s(I)'
_cod_data_source_file lu5029sup1.cif
_cod_data_source_block I
_cod_depositor_comments 'Adding full bibliography for 2312319--2312320.cif.'
_cod_original_cell_volume 1546.7(6)
_cod_database_code 2312319
_cod_database_fobs_code 2312319
_shelx_shelxl_version_number 2018/3
_shelx_space_group_comment
;
The symmetry employed for this shelxl refinement is uniquely defined
by the following loop, which should always be used as a source of
symmetry information in preference to the above space-group names.
They are only intended as comments.
;
_olex2_refinement_description
;
1. Fixed Uiso
 At 1.2 times of:
  All C(H) groups, All C(H,H) groups
 At 1.5 times of:
  All C(H,H,H) groups, All O(H,H) groups
2. Restrained distances
 O7-H7A = O7-H7B
 0.84 with sigma of 0.01
 O8-H8A = O8-H8B
 0.84 with sigma of 0.01
 O9-H9A = O9-H9B
 0.84 with sigma of 0.01
 O9A-H9AB = O9A-H9AA
 0.84 with sigma of 0.01
 O10-H10D = O10-H10E
 0.84 with sigma of 0.01
 O10A-H10F = O10A-H10G
 0.84 with sigma of 0.01
 H7A-H7B
 1.33 with sigma of 0.02
 H8A-H8B
 1.33 with sigma of 0.02
 H9A-H9B
 1.33 with sigma of 0.02
 H9AA-H9AB
 1.33 with sigma of 0.02
 H10D-H10E
 1.33 with sigma of 0.02
 H10F-H10G
 1.33 with sigma of 0.02
 C12-O4 \\sim C12-O4A
 with sigma of 0.01
3. Uiso/Uaniso restraints and constraints
Uanis(O9) = Uanis(O9A)
Uanis(O4) = Uanis(O4A)
4. Others
 Sof(O4A)=1-FVAR(1)
 Sof(O4)=FVAR(1)
 Sof(O9A)=Sof(H9AA)=Sof(H9AB)=1-FVAR(2)
 Sof(O9)=Sof(H9A)=Sof(H9B)=FVAR(2)
 Sof(O10A)=Sof(H10F)=Sof(H10G)=1-FVAR(3)
 Sof(O10)=Sof(H10D)=Sof(H10E)=FVAR(3)
5.a Ternary CH refined with riding coordinates:
 C20(H20)
5.b Secondary CH2 refined with riding coordinates:
 C11(H11A,H11B), C18(H18A,H18B), C19(H19A,H19B), C21(H21A,H21B), C22(H22A,H22B)
5.c Aromatic/amide H refined with riding coordinates:
 C3(H3A), C5(H5), C7(H7), C17(H17)
5.d Idealised Me refined as rotating group:
 C10(H10A,H10B,H10C), C13(H13A,H13B,H13C), C14(H14A,H14B,H14C), C24(H24A,H24B,
 H24C), C25(H25A,H25B,H25C)
;
_olex2_submission_special_instructions 'No special instructions were received'

loop_
_space_group_symop_operation_xyz
'x, y, z'
'-x, -y, -z'

loop_
_atom_site_label
_atom_site_type_symbol
_atom_site_fract_x
_atom_site_fract_y
_atom_site_fract_z
_atom_site_U_iso_or_equiv
_atom_site_adp_type
_atom_site_occupancy
_atom_site_site_symmetry_order
_atom_site_calc_flag
_atom_site_refinement_flags_posn
_atom_site_refinement_flags_adp
_atom_site_refinement_flags_occupancy
_atom_site_disorder_assembly
_atom_site_disorder_group
Cl1 Cl 0.14730(3) 1.09695(2) 0.31315(2) 0.02550(8) Uani 1 1 d . . . . .
O1 O 0.87429(11) 0.36686(7) 0.51623(7) 0.0318(2) Uani 1 1 d . . . . .
O2 O 0.85619(10) 0.51898(7) 0.63194(6) 0.02819(18) Uani 1 1 d . . . . .
O3 O 0.57615(12) 0.52641(8) 0.27714(7) 0.0362(2) Uani 1 1 d . . . . .
O4 O 0.9421(4) 0.6301(2) 0.82488(18) 0.0402(5) Uani 0.672(6) 1 d D . P A 1
O4A O 0.8886(7) 0.6102(5) 0.8396(4) 0.0402(5) Uani 0.328(6) 1 d D . P A 2
O5 O 0.57369(11) 1.06862(9) 0.83231(6) 0.0360(2) Uani 1 1 d . . . . .
N1 N 0.72251(11) 0.47891(8) 0.43018(7) 0.0250(2) Uani 1 1 d . . . . .
N2 N 0.98960(13) 0.45216(10) 0.77366(8) 0.0329(2) Uani 1 1 d . . . . .
H2 H 0.976(2) 0.4086(16) 0.7336(13) 0.039(5) Uiso 1 1 d . . . . .
N3 N 0.35217(11) 0.89256(8) 0.37702(7) 0.02366(19) Uani 1 1 d . . . . .
H3 H 0.339(2) 0.9091(15) 0.3193(13) 0.036(4) Uiso 1 1 d . . . . .
N4 N 0.27853(11) 0.93097(8) 0.53262(7) 0.02314(18) Uani 1 1 d . . . . .
N5 N 0.10757(11) 1.09644(8) 0.58528(7) 0.02395(19) Uani 1 1 d . . . . .
N6 N 0.21091(12) 0.96507(9) 0.68715(7) 0.0259(2) Uani 1 1 d . . . . .
N7 N 0.59688(13) 0.89869(12) 0.90915(8) 0.0370(3) Uani 1 1 d . . . . .
C1 C 0.79843(13) 0.45933(9) 0.50156(8) 0.0258(2) Uani 1 1 d . . . . .
C2 C 0.78377(13) 0.55012(10) 0.56070(8) 0.0254(2) Uani 1 1 d . . . . .
C3 C 0.70464(13) 0.65156(9) 0.54357(8) 0.0249(2) Uani 1 1 d . . . . .
H3A H 0.699527 0.710545 0.581592 0.030 Uiso 1 1 calc R U . . .
C4 C 0.62843(12) 0.67015(9) 0.46801(8) 0.0232(2) Uani 1 1 d . . . . .
C5 C 0.53922(13) 0.77516(9) 0.45584(8) 0.0237(2) Uani 1 1 d . . . . .
H5 H 0.538928 0.833792 0.493141 0.028 Uiso 1 1 calc R U . . .
C6 C 0.45269(12) 0.79223(9) 0.38972(8) 0.0227(2) Uani 1 1 d . . . . .
C7 C 0.46621(13) 0.70884(10) 0.32911(8) 0.0254(2) Uani 1 1 d . . . . .
H7 H 0.410946 0.722505 0.281230 0.030 Uiso 1 1 calc R U . . .
C8 C 0.55847(13) 0.60679(10) 0.33749(8) 0.0259(2) Uani 1 1 d . . . . .
C9 C 0.63756(12) 0.58354(9) 0.41094(8) 0.0233(2) Uani 1 1 d . . . . .
C10 C 0.72637(15) 0.38054(10) 0.37962(10) 0.0327(3) Uani 1 1 d . . . . .
H10A H 0.790821 0.389387 0.316312 0.049 Uiso 1 1 calc R U . . .
H10B H 0.620141 0.373293 0.376933 0.049 Uiso 1 1 calc R U . . .
H10C H 0.770716 0.313511 0.411983 0.049 Uiso 1 1 calc R U . . .
C11 C 0.84791(17) 0.60320(11) 0.69335(9) 0.0338(3) Uani 1 1 d . . . . .
H11A H 0.737223 0.632176 0.719747 0.041 Uiso 1 1 calc R U . . .
H11B H 0.899029 0.665842 0.657927 0.041 Uiso 1 1 calc R U . . .
C12 C 0.92637(18) 0.55844(12) 0.77179(9) 0.0377(3) Uani 1 1 d D . . . .
C13 C 1.06425(19) 0.40188(14) 0.84799(11) 0.0447(3) Uani 1 1 d . . . . .
H13A H 1.108397 0.324300 0.835825 0.067 Uiso 1 1 calc R U . . .
H13B H 0.986798 0.403999 0.907576 0.067 Uiso 1 1 calc R U . . .
H13C H 1.147640 0.443606 0.850469 0.067 Uiso 1 1 calc R U . . .
C013 C 0.19853(12) 0.99875(9) 0.59931(8) 0.0219(2) Uani 1 1 d . . . . .
C14 C 0.49917(19) 0.55035(14) 0.20273(11) 0.0430(3) Uani 1 1 d . . . . .
H14A H 0.523473 0.486212 0.164440 0.064 Uiso 1 1 calc R U . . .
H14B H 0.534797 0.615854 0.164477 0.064 Uiso 1 1 calc R U . . .
H14C H 0.386266 0.565437 0.228094 0.064 Uiso 1 1 calc R U . . .
C15 C 0.26874(12) 0.95923(9) 0.44517(8) 0.0214(2) Uani 1 1 d . . . . .
C16 C 0.17175(12) 1.05840(9) 0.42464(8) 0.0221(2) Uani 1 1 d . . . . .
C17 C 0.09461(13) 1.12245(9) 0.49712(8) 0.0235(2) Uani 1 1 d . . . . .
H17 H 0.028513 1.188699 0.484394 0.028 Uiso 1 1 calc R U . . .
C18 C 0.14821(14) 1.03247(11) 0.76668(8) 0.0281(2) Uani 1 1 d . . . . .
H18A H 0.078905 0.991107 0.816284 0.034 Uiso 1 1 calc R U . . .
H18B H 0.085863 1.102194 0.748021 0.034 Uiso 1 1 calc R U . . .
C19 C 0.28157(14) 1.06040(10) 0.80347(8) 0.0263(2) Uani 1 1 d . . . . .
H19A H 0.238363 1.103740 0.859088 0.032 Uiso 1 1 calc R U . . .
H19B H 0.346157 1.106706 0.755436 0.032 Uiso 1 1 calc R U . . .
C20 C 0.38285(13) 0.95317(10) 0.82888(8) 0.0259(2) Uani 1 1 d . . . . .
H20 H 0.318678 0.910998 0.881769 0.031 Uiso 1 1 calc R U . . .
C21 C 0.43859(13) 0.87961(10) 0.74540(8) 0.0252(2) Uani 1 1 d . . . . .
H21A H 0.512120 0.916740 0.695056 0.030 Uiso 1 1 calc R U . . .
H21B H 0.494639 0.807338 0.764580 0.030 Uiso 1 1 calc R U . . .
C22 C 0.30131(13) 0.85907(10) 0.70912(8) 0.0256(2) Uani 1 1 d . . . . .
H22A H 0.340191 0.816825 0.652650 0.031 Uiso 1 1 calc R U . . .
H22B H 0.234028 0.814066 0.756765 0.031 Uiso 1 1 calc R U . . .
C23 C 0.52431(14) 0.97811(12) 0.85851(8) 0.0304(2) Uani 1 1 d . . . . .
C24 C 0.54966(19) 0.79054(14) 0.94346(10) 0.0435(3) Uani 1 1 d . . . . .
H24A H 0.450645 0.785676 0.928210 0.065 Uiso 1 1 calc R U . . .
H24B H 0.536676 0.781406 1.011077 0.065 Uiso 1 1 calc R U . . .
H24C H 0.629814 0.731598 0.914254 0.065 Uiso 1 1 calc R U . . .
C25 C 0.74216(19) 0.91788(19) 0.92970(11) 0.0519(4) Uani 1 1 d . . . . .
H25A H 0.795136 0.967459 0.880107 0.078 Uiso 1 1 calc R U . . .
H25B H 0.810112 0.846555 0.933626 0.078 Uiso 1 1 calc R U . . .
H25C H 0.718297 0.952428 0.989112 0.078 Uiso 1 1 calc R U . . .
O6 O -0.06673(12) 1.27400(8) 0.68175(7) 0.0346(2) Uani 1 1 d . . . . .
H6A H -0.100(3) 1.313(2) 0.6387(17) 0.065(7) Uiso 1 1 d . . . . .
H6B H -0.008(3) 1.210(2) 0.6541(17) 0.073(7) Uiso 1 1 d . . . . .
O7 O 1.05754(13) 0.88054(12) 1.00990(7) 0.0435(3) Uani 1 1 d D . . . .
H7A H 1.106(2) 0.8571(17) 1.0513(12) 0.059(6) Uiso 1 1 d D . . . .
H7B H 1.042(5) 0.9494(8) 1.009(3) 0.134(15) Uiso 1 1 d D . . . .
O8 O 0.76890(13) 1.21264(11) 0.85814(7) 0.0431(3) Uani 1 1 d D . . . .
H8A H 0.817(2) 1.2337(17) 0.8044(9) 0.056(6) Uiso 1 1 d D . . . .
H8B H 0.719(2) 1.1632(14) 0.8500(14) 0.054(6) Uiso 1 1 d D . . . .
O9 O 1.1642(6) 0.6843(2) 0.90935(13) 0.0614(8) Uani 0.834(12) 1 d D . P B 3
H9A H 1.120(4) 0.7406(19) 0.938(2) 0.092 Uiso 0.834(12) 1 d D U P B 3
H9B H 1.091(3) 0.659(4) 0.896(4) 0.092 Uiso 0.834(12) 1 d D U P B 3
O9A O 1.095(3) 0.7032(14) 0.9088(9) 0.0614(8) Uani 0.166(12) 1 d D . P B 4
H9AA H 1.010(10) 0.730(12) 0.896(12) 0.092 Uiso 0.166(12) 1 d D U P B 4
H9AB H 1.12(2) 0.640(10) 0.887(19) 0.092 Uiso 0.166(12) 1 d D U P B 4
O10 O 1.3411(3) 0.5872(2) 1.02357(17) 0.0608(8) Uani 0.609(5) 1 d D . P C 5
H10D H 1.304(2) 0.6466(12) 0.9962(14) 0.011(5) Uiso 0.609(5) 1 d D . P C 5
H10E H 1.4359(14) 0.583(3) 1.018(3) 0.059(11) Uiso 0.609(5) 1 d D . P C 5
O10A O 0.6659(5) 0.5066(4) 0.9914(3) 0.0650(14) Uani 0.391(5) 1 d D . P C 6
H10F H 0.749(3) 0.527(3) 0.999(3) 0.038(13) Uiso 0.391(5) 1 d D . P C 6
H10G H 0.638(4) 0.560(2) 0.955(2) 0.019(8) Uiso 0.391(5) 1 d D . P C 6

loop_
_atom_site_aniso_label
_atom_site_aniso_U_11
_atom_site_aniso_U_22
_atom_site_aniso_U_33
_atom_site_aniso_U_23
_atom_site_aniso_U_13
_atom_site_aniso_U_12
Cl1 0.02594(14) 0.02376(15) 0.02738(14) 0.00223(10) -0.01172(10) 0.00049(9)
O1 0.0349(5) 0.0192(4) 0.0377(5) 0.0006(3) -0.0093(4) 0.0058(3)
O2 0.0321(4) 0.0209(4) 0.0307(4) 0.0008(3) -0.0120(3) 0.0040(3)
O3 0.0454(5) 0.0260(5) 0.0408(5) -0.0115(4) -0.0186(4) 0.0035(4)
O4 0.0468(16) 0.0380(10) 0.0405(9) -0.0078(7) -0.0224(10) 0.0019(9)
O4A 0.0468(16) 0.0380(10) 0.0405(9) -0.0078(7) -0.0224(10) 0.0019(9)
O5 0.0333(5) 0.0497(6) 0.0308(4) -0.0033(4) -0.0133(4) -0.0133(4)
N1 0.0249(5) 0.0159(4) 0.0334(5) -0.0016(4) -0.0069(4) -0.0002(3)
N2 0.0342(6) 0.0299(6) 0.0331(5) 0.0057(4) -0.0119(4) 0.0009(4)
N3 0.0252(4) 0.0198(4) 0.0263(4) -0.0011(3) -0.0110(4) 0.0030(3)
N4 0.0223(4) 0.0209(4) 0.0276(4) -0.0011(3) -0.0107(3) 0.0002(3)
N5 0.0233(4) 0.0206(4) 0.0291(5) -0.0011(3) -0.0109(3) 0.0003(3)
N6 0.0263(5) 0.0259(5) 0.0278(5) -0.0030(4) -0.0146(4) 0.0027(3)
N7 0.0304(5) 0.0559(8) 0.0281(5) 0.0001(5) -0.0164(4) -0.0032(5)
C1 0.0241(5) 0.0187(5) 0.0314(5) 0.0023(4) -0.0049(4) 0.0006(4)
C2 0.0245(5) 0.0209(5) 0.0292(5) 0.0024(4) -0.0080(4) 0.0008(4)
C3 0.0255(5) 0.0187(5) 0.0308(5) -0.0010(4) -0.0096(4) 0.0004(4)
C4 0.0217(5) 0.0179(5) 0.0296(5) 0.0002(4) -0.0079(4) -0.0005(3)
C5 0.0241(5) 0.0174(5) 0.0304(5) -0.0018(4) -0.0100(4) 0.0006(4)
C6 0.0221(5) 0.0174(5) 0.0283(5) 0.0002(4) -0.0077(4) -0.0004(3)
C7 0.0246(5) 0.0228(5) 0.0301(5) -0.0025(4) -0.0100(4) -0.0013(4)
C8 0.0257(5) 0.0206(5) 0.0321(5) -0.0047(4) -0.0077(4) -0.0022(4)
C9 0.0214(5) 0.0167(5) 0.0304(5) -0.0002(4) -0.0060(4) -0.0003(3)
C10 0.0340(6) 0.0185(5) 0.0471(7) -0.0065(5) -0.0138(5) 0.0011(4)
C11 0.0414(7) 0.0256(6) 0.0340(6) -0.0031(5) -0.0150(5) 0.0068(5)
C12 0.0442(7) 0.0350(7) 0.0316(6) -0.0019(5) -0.0137(5) 0.0079(5)
C13 0.0437(8) 0.0468(8) 0.0415(8) 0.0133(6) -0.0180(6) 0.0012(6)
C013 0.0202(5) 0.0205(5) 0.0278(5) -0.0019(4) -0.0113(4) -0.0018(3)
C14 0.0470(8) 0.0397(8) 0.0497(8) -0.0190(6) -0.0250(7) 0.0032(6)
C15 0.0199(5) 0.0183(5) 0.0276(5) 0.0000(4) -0.0103(4) -0.0014(3)
C16 0.0223(5) 0.0185(5) 0.0267(5) 0.0015(4) -0.0108(4) -0.0009(3)
C17 0.0224(5) 0.0188(5) 0.0301(5) -0.0002(4) -0.0104(4) -0.0002(3)
C18 0.0238(5) 0.0345(6) 0.0270(5) -0.0048(4) -0.0106(4) 0.0020(4)
C19 0.0271(5) 0.0303(6) 0.0231(5) -0.0035(4) -0.0100(4) -0.0018(4)
C20 0.0227(5) 0.0348(6) 0.0218(5) 0.0009(4) -0.0100(4) -0.0034(4)
C21 0.0222(5) 0.0296(6) 0.0253(5) 0.0000(4) -0.0116(4) -0.0002(4)
C22 0.0273(5) 0.0230(5) 0.0296(5) 0.0015(4) -0.0148(4) -0.0024(4)
C23 0.0257(5) 0.0461(7) 0.0218(5) -0.0035(5) -0.0100(4) -0.0048(5)
C24 0.0415(8) 0.0547(9) 0.0340(7) 0.0070(6) -0.0179(6) 0.0018(6)
C25 0.0353(7) 0.0889(14) 0.0391(7) -0.0035(8) -0.0246(6) -0.0064(8)
O6 0.0438(5) 0.0231(4) 0.0327(5) 0.0013(3) -0.0099(4) 0.0066(4)
O7 0.0400(6) 0.0619(8) 0.0342(5) 0.0030(5) -0.0183(4) -0.0129(5)
O8 0.0407(6) 0.0622(8) 0.0334(5) 0.0074(5) -0.0167(4) -0.0219(5)
O9 0.070(2) 0.0781(14) 0.0425(7) -0.0156(7) -0.0071(10) -0.0306(14)
O9A 0.070(2) 0.0781(14) 0.0425(7) -0.0156(7) -0.0071(10) -0.0306(14)
O10 0.0645(16) 0.0661(19) 0.0510(12) -0.0031(11) -0.0088(11) -0.0155(12)
O10A 0.064(2) 0.066(3) 0.054(2) 0.0032(18) -0.0023(17) -0.0002(18)

loop_
_atom_type_symbol
_atom_type_description
_atom_type_scat_dispersion_real
_atom_type_scat_dispersion_imag
_atom_type_scat_source
C C 0.0010 0.0012 'International Tables Vol C Tables 4.2.6.8 and 6.1.1.4'
H H 0.0000 0.0000 'International Tables Vol C Tables 4.2.6.8 and 6.1.1.4'
Cl Cl 0.1029 0.1211 'International Tables Vol C Tables 4.2.6.8 and 6.1.1.4'
N N 0.0022 0.0024 'International Tables Vol C Tables 4.2.6.8 and 6.1.1.4'
O O 0.0047 0.0045 'International Tables Vol C Tables 4.2.6.8 and 6.1.1.4'

loop_
_geom_angle_atom_site_label_1
_geom_angle_atom_site_label_2
_geom_angle_atom_site_label_3
_geom_angle
_geom_angle_site_symmetry_1
_geom_angle_site_symmetry_3
_geom_angle_publ_flag
C2 O2 C11 115.98(9) . . ?
C8 O3 C14 118.20(10) . . ?
C1 N1 C9 122.59(10) . . ?
C1 N1 C10 115.10(9) . . ?
C9 N1 C10 122.16(10) . . ?
C12 N2 H2 119.6(12) . . ?
C12 N2 C13 121.36(13) . . ?
C13 N2 H2 118.6(12) . . ?
C6 N3 H3 115.5(12) . . ?
C15 N3 H3 118.6(12) . . ?
C15 N3 C6 125.76(9) . . ?
C15 N4 C013 118.94(9) . . ?
C17 N5 C013 115.26(10) . . ?
C013 N6 C18 124.47(10) . . ?
C013 N6 C22 122.01(10) . . ?
C18 N6 C22 113.35(9) . . ?
C23 N7 C24 126.34(12) . . ?
C23 N7 C25 118.64(14) . . ?
C24 N7 C25 114.96(13) . . ?
O1 C1 N1 121.33(11) . . ?
O1 C1 C2 121.07(11) . . ?
N1 C1 C2 117.58(9) . . ?
O2 C2 C1 112.24(9) . . ?
C3 C2 O2 126.54(11) . . ?
C3 C2 C1 121.21(11) . . ?
C2 C3 H3A 120.0 . . ?
C2 C3 C4 120.02(11) . . ?
C4 C3 H3A 120.0 . . ?
C5 C4 C3 118.28(10) . . ?
C9 C4 C3 120.11(10) . . ?
C9 C4 C5 121.54(10) . . ?
C4 C5 H5 120.1 . . ?
C6 C5 C4 119.71(10) . . ?
C6 C5 H5 120.1 . . ?
C5 C6 N3 123.35(10) . . ?
C5 C6 C7 119.46(10) . . ?
C7 C6 N3 117.16(10) . . ?
C6 C7 H7 119.3 . . ?
C8 C7 C6 121.43(10) . . ?
C8 C7 H7 119.3 . . ?
O3 C8 C7 121.87(11) . . ?
O3 C8 C9 118.19(10) . . ?
C7 C8 C9 119.95(10) . . ?
N1 C9 C8 124.05(10) . . ?
C4 C9 N1 118.42(10) . . ?
C4 C9 C8 117.52(10) . . ?
N1 C10 H10A 109.5 . . ?
N1 C10 H10B 109.5 . . ?
N1 C10 H10C 109.5 . . ?
H10A C10 H10B 109.5 . . ?
H10A C10 H10C 109.5 . . ?
H10B C10 H10C 109.5 . . ?
O2 C11 H11A 109.3 . . ?
O2 C11 H11B 109.3 . . ?
O2 C11 C12 111.52(10) . . ?
H11A C11 H11B 108.0 . . ?
C12 C11 H11A 109.3 . . ?
C12 C11 H11B 109.3 . . ?
O4 C12 N2 124.84(16) . . ?
O4 C12 C11 116.72(15) . . ?
O4A C12 N2 122.4(3) . . ?
O4A C12 C11 116.2(3) . . ?
N2 C12 C11 117.91(12) . . ?
N2 C13 H13A 109.5 . . ?
N2 C13 H13B 109.5 . . ?
N2 C13 H13C 109.5 . . ?
H13A C13 H13B 109.5 . . ?
H13A C13 H13C 109.5 . . ?
H13B C13 H13C 109.5 . . ?
N4 C013 N5 125.27(10) . . ?
N4 C013 N6 116.41(10) . . ?
N6 C013 N5 118.31(10) . . ?
O3 C14 H14A 109.5 . . ?
O3 C14 H14B 109.5 . . ?
O3 C14 H14C 109.5 . . ?
H14A C14 H14B 109.5 . . ?
H14A C14 H14C 109.5 . . ?
H14B C14 H14C 109.5 . . ?
N3 C15 C16 121.13(10) . . ?
N4 C15 N3 119.32(9) . . ?
N4 C15 C16 119.55(10) . . ?
C15 C16 Cl1 121.89(9) . . ?
C17 C16 Cl1 120.67(8) . . ?
C17 C16 C15 117.43(10) . . ?
N5 C17 C16 123.48(10) . . ?
N5 C17 H17 118.3 . . ?
C16 C17 H17 118.3 . . ?
N6 C18 H18A 109.7 . . ?
N6 C18 H18B 109.7 . . ?
N6 C18 C19 109.84(9) . . ?
H18A C18 H18B 108.2 . . ?
C19 C18 H18A 109.7 . . ?
C19 C18 H18B 109.7 . . ?
C18 C19 H19A 109.6 . . ?
C18 C19 H19B 109.6 . . ?
C18 C19 C20 110.20(10) . . ?
H19A C19 H19B 108.1 . . ?
C20 C19 H19A 109.6 . . ?
C20 C19 H19B 109.6 . . ?
C19 C20 H20 108.6 . . ?
C19 C20 C21 110.21(9) . . ?
C21 C20 H20 108.6 . . ?
C23 C20 C19 111.54(11) . . ?
C23 C20 H20 108.6 . . ?
C23 C20 C21 109.15(9) . . ?
C20 C21 H21A 109.4 . . ?
C20 C21 H21B 109.4 . . ?
H21A C21 H21B 108.0 . . ?
C22 C21 C20 110.99(9) . . ?
C22 C21 H21A 109.4 . . ?
C22 C21 H21B 109.4 . . ?
N6 C22 C21 109.98(9) . . ?
N6 C22 H22A 109.7 . . ?
N6 C22 H22B 109.7 . . ?
C21 C22 H22A 109.7 . . ?
C21 C22 H22B 109.7 . . ?
H22A C22 H22B 108.2 . . ?
O5 C23 N7 121.67(12) . . ?
O5 C23 C20 119.77(11) . . ?
N7 C23 C20 118.48(12) . . ?
N7 C24 H24A 109.5 . . ?
N7 C24 H24B 109.5 . . ?
N7 C24 H24C 109.5 . . ?
H24A C24 H24B 109.5 . . ?
H24A C24 H24C 109.5 . . ?
H24B C24 H24C 109.5 . . ?
N7 C25 H25A 109.5 . . ?
N7 C25 H25B 109.5 . . ?
N7 C25 H25C 109.5 . . ?
H25A C25 H25B 109.5 . . ?
H25A C25 H25C 109.5 . . ?
H25B C25 H25C 109.5 . . ?
H6A O6 H6B 105(2) . . ?
H7A O7 H7B 108(2) . . ?
H8A O8 H8B 105.2(16) . . ?
H9A O9 H9B 104(2) . . ?
H9AA O9A H9AB 104(3) . . ?
H10D O10 H10E 112(2) . . ?
H10F O10A H10G 101(2) . . ?

loop_
_geom_bond_atom_site_label_1
_geom_bond_atom_site_label_2
_geom_bond_distance
_geom_bond_site_symmetry_2
_geom_bond_publ_flag
Cl1 C16 1.7324(11) . ?
O1 C1 1.2435(13) . ?
O2 C2 1.3646(14) . ?
O2 C11 1.4269(16) . ?
O3 C8 1.3629(14) . ?
O3 C14 1.4246(17) . ?
O4 C12 1.284(3) . ?
O4A C12 1.194(5) . ?
O5 C23 1.2445(17) . ?
N1 C1 1.3776(16) . ?
N1 C9 1.4125(13) . ?
N1 C10 1.4736(16) . ?
N2 H2 0.88(2) . ?
N2 C12 1.3252(17) . ?
N2 C13 1.4601(17) . ?
N3 H3 0.894(18) . ?
N3 C6 1.4179(13) . ?
N3 C15 1.3582(14) . ?
N4 C013 1.3437(14) . ?
N4 C15 1.3307(14) . ?
N5 C013 1.3543(14) . ?
N5 C17 1.3453(14) . ?
N6 C013 1.3535(14) . ?
N6 C18 1.4543(15) . ?
N6 C22 1.4579(14) . ?
N7 C23 1.3437(17) . ?
N7 C24 1.453(2) . ?
N7 C25 1.4670(18) . ?
C1 C2 1.4556(17) . ?
C2 C3 1.3518(15) . ?
C3 H3A 0.9500 . ?
C3 C4 1.4340(15) . ?
C4 C5 1.4114(14) . ?
C4 C9 1.4039(16) . ?
C5 H5 0.9500 . ?
C5 C6 1.3757(15) . ?
C6 C7 1.4009(16) . ?
C7 H7 0.9500 . ?
C7 C8 1.3863(15) . ?
C8 C9 1.4240(16) . ?
C10 H10A 0.9800 . ?
C10 H10B 0.9800 . ?
C10 H10C 0.9800 . ?
C11 H11A 0.9900 . ?
C11 H11B 0.9900 . ?
C11 C12 1.5159(18) . ?
C13 H13A 0.9800 . ?
C13 H13B 0.9800 . ?
C13 H13C 0.9800 . ?
C14 H14A 0.9800 . ?
C14 H14B 0.9800 . ?
C14 H14C 0.9800 . ?
C15 C16 1.4188(14) . ?
C16 C17 1.3711(16) . ?
C17 H17 0.9500 . ?
C18 H18A 0.9900 . ?
C18 H18B 0.9900 . ?
C18 C19 1.5295(16) . ?
C19 H19A 0.9900 . ?
C19 H19B 0.9900 . ?
C19 C20 1.5312(16) . ?
C20 H20 1.0000 . ?
C20 C21 1.5420(16) . ?
C20 C23 1.5241(16) . ?
C21 H21A 0.9900 . ?
C21 H21B 0.9900 . ?
C21 C22 1.5244(15) . ?
C22 H22A 0.9900 . ?
C22 H22B 0.9900 . ?
C24 H24A 0.9800 . ?
C24 H24B 0.9800 . ?
C24 H24C 0.9800 . ?
C25 H25A 0.9800 . ?
C25 H25B 0.9800 . ?
C25 H25C 0.9800 . ?
O6 H6A 0.84(2) . ?
O6 H6B 0.94(3) . ?
O7 H7A 0.837(9) . ?
O7 H7B 0.827(10) . ?
O8 H8A 0.843(9) . ?
O8 H8B 0.845(9) . ?
O9 H9A 0.840(10) . ?
O9 H9B 0.846(10) . ?
O9A H9AA 0.843(10) . ?
O9A H9AB 0.840(10) . ?
O10 H10D 0.850(9) . ?
O10 H10E 0.824(10) . ?
O10A H10F 0.860(10) . ?
O10A H10G 0.845(10) . ?

loop_
_geom_hbond_atom_site_label_D
_geom_hbond_atom_site_label_H
_geom_hbond_atom_site_label_A
_geom_hbond_distance_DH
_geom_hbond_distance_HA
_geom_hbond_distance_DA
_geom_hbond_angle_DHA
_geom_hbond_site_symmetry_A
_geom_hbond_publ_flag
N2 H2 O6 0.88(2) 2.02(2) 2.8605(17) 160.3(17) 1_645 yes
N3 H3 Cl1 0.894(18) 2.629(18) 3.0525(9) 110.0(13) . yes
N3 H3 O5 0.894(18) 2.200(18) 3.0215(13) 152.4(16) 2_676 yes
C11 H11B Cl1 0.99 2.92 3.6532(14) 132.1 2_676 yes
C14 H14A O10A 0.98 2.58 3.188(4) 120.3 1_554 yes
C17 H17 O1 0.95 2.40 3.2861(13) 155.7 1_465 yes
C18 H18B O6 0.99 2.55 3.5356(15) 173.6 . yes
C22 H22B O9 0.99 2.63 3.552(2) 155.4 1_455 yes
C24 H24C O4A 0.98 2.59 3.550(6) 165.6 . yes
C25 H25A Cl1 0.98 2.96 3.5177(17) 117.2 2_676 yes
O6 H6A O1 0.84(2) 1.92(2) 2.7349(13) 161(2) 1_465 yes
O6 H6A O2 0.84(2) 2.47(2) 3.0069(12) 122(2) 1_465 yes
O6 H6B N5 0.94(3) 1.83(3) 2.7584(14) 172(2) . yes
O7 H7A O8 0.837(9) 1.997(10) 2.8307(15) 174(2) 2_777 yes
O7 H7B O7 0.827(10) 2.135(13) 2.933(3) 162(3) 2_777 yes
O8 H8A O6 0.843(9) 1.921(9) 2.7636(14) 177(2) 1_655 yes
O8 H8B O5 0.845(9) 1.952(10) 2.7886(15) 171(2) . yes
O9 H9A O7 0.840(10) 2.031(11) 2.859(3) 168(3) . yes
O10 H10E O10 0.824(10) 2.63(3) 3.227(6) 130(3) 2_867 yes

loop_
_geom_torsion_atom_site_label_1
_geom_torsion_atom_site_label_2
_geom_torsion_atom_site_label_3
_geom_torsion_atom_site_label_4
_geom_torsion
_geom_torsion_site_symmetry_1
_geom_torsion_site_symmetry_2
_geom_torsion_site_symmetry_3
_geom_torsion_site_symmetry_4
_geom_torsion_publ_flag
Cl1 C16 C17 N5 179.35(9) . . . . ?
O1 C1 C2 O2 -2.17(16) . . . . ?
O1 C1 C2 C3 178.34(11) . . . . ?
O2 C2 C3 C4 -177.13(11) . . . . ?
O2 C11 C12 O4 172.0(2) . . . . ?
O2 C11 C12 O4A -159.3(4) . . . . ?
O2 C11 C12 N2 -0.04(19) . . . . ?
O3 C8 C9 N1 -5.72(17) . . . . ?
O3 C8 C9 C4 175.01(10) . . . . ?
N1 C1 C2 O2 176.45(10) . . . . ?
N1 C1 C2 C3 -3.03(17) . . . . ?
N3 C6 C7 C8 -178.33(10) . . . . ?
N3 C15 C16 Cl1 2.90(15) . . . . ?
N3 C15 C16 C17 -178.36(10) . . . . ?
N4 C15 C16 Cl1 -177.21(8) . . . . ?
N4 C15 C16 C17 1.53(16) . . . . ?
N6 C18 C19 C20 -57.06(13) . . . . ?
C1 N1 C9 C4 -1.08(16) . . . . ?
C1 N1 C9 C8 179.66(11) . . . . ?
C1 C2 C3 C4 2.27(17) . . . . ?
C2 O2 C11 C12 177.74(11) . . . . ?
C2 C3 C4 C5 176.24(11) . . . . ?
C2 C3 C4 C9 -0.85(17) . . . . ?
C3 C4 C5 C6 -173.82(11) . . . . ?
C3 C4 C9 N1 0.21(16) . . . . ?
C3 C4 C9 C8 179.52(10) . . . . ?
C4 C5 C6 N3 175.79(10) . . . . ?
C4 C5 C6 C7 -6.28(17) . . . . ?
C5 C4 C9 N1 -176.79(10) . . . . ?
C5 C4 C9 C8 2.52(16) . . . . ?
C5 C6 C7 C8 3.60(17) . . . . ?
C6 N3 C15 N4 -0.12(17) . . . . ?
C6 N3 C15 C16 179.77(10) . . . . ?
C6 C7 C8 O3 -177.95(11) . . . . ?
C6 C7 C8 C9 2.26(17) . . . . ?
C7 C8 C9 N1 174.07(10) . . . . ?
C7 C8 C9 C4 -5.20(17) . . . . ?
C9 N1 C1 O1 -178.97(10) . . . . ?
C9 N1 C1 C2 2.41(16) . . . . ?
C9 C4 C5 C6 3.23(17) . . . . ?
C10 N1 C1 O1 5.40(16) . . . . ?
C10 N1 C1 C2 -173.22(10) . . . . ?
C10 N1 C9 C4 174.25(11) . . . . ?
C10 N1 C9 C8 -5.02(17) . . . . ?
C11 O2 C2 C1 179.85(10) . . . . ?
C11 O2 C2 C3 -0.71(18) . . . . ?
C13 N2 C12 O4 10.1(3) . . . . ?
C13 N2 C12 O4A -20.7(4) . . . . ?
C13 N2 C12 C11 -178.58(13) . . . . ?
C013 N4 C15 N3 178.42(10) . . . . ?
C013 N4 C15 C16 -1.47(16) . . . . ?
C013 N5 C17 C16 -2.57(16) . . . . ?
C013 N6 C18 C19 -114.36(12) . . . . ?
C013 N6 C22 C21 115.65(12) . . . . ?
C14 O3 C8 C7 1.25(19) . . . . ?
C14 O3 C8 C9 -178.96(12) . . . . ?
C15 N3 C6 C5 -33.46(17) . . . . ?
C15 N3 C6 C7 148.56(11) . . . . ?
C15 N4 C013 N5 -0.73(17) . . . . ?
C15 N4 C013 N6 179.04(10) . . . . ?
C15 C16 C17 N5 0.59(17) . . . . ?
C17 N5 C013 N4 2.71(16) . . . . ?
C17 N5 C013 N6 -177.05(10) . . . . ?
C18 N6 C013 N4 172.60(10) . . . . ?
C18 N6 C013 N5 -7.61(17) . . . . ?
C18 N6 C22 C21 -59.70(13) . . . . ?
C18 C19 C20 C21 54.05(12) . . . . ?
C18 C19 C20 C23 175.46(9) . . . . ?
C19 C20 C21 C22 -53.31(13) . . . . ?
C19 C20 C23 O5 -23.23(15) . . . . ?
C19 C20 C23 N7 159.80(11) . . . . ?
C20 C21 C22 N6 54.88(12) . . . . ?
C21 C20 C23 O5 98.79(13) . . . . ?
C21 C20 C23 N7 -78.17(13) . . . . ?
C22 N6 C013 N4 -2.22(16) . . . . ?
C22 N6 C013 N5 177.56(10) . . . . ?
C22 N6 C18 C19 60.86(13) . . . . ?
C23 C20 C21 C22 -176.13(10) . . . . ?
C24 N7 C23 O5 179.89(13) . . . . ?
C24 N7 C23 C20 -3.2(2) . . . . ?
C25 N7 C23 O5 -3.1(2) . . . . ?
C25 N7 C23 C20 173.83(12) . . . . ?
